data_7211598
loop_
_publ_author_name
'Chen, Shuang'
'Xi, Hanmi'
'Henry, Rodger F.'
'Marsden, Ian'
'Zhang, Geoff G. Z.'

_publ_section_title
;
 Chiral co-crystal solid solution: structures, melting point phase
 diagram, and chiral enrichment of (ibuprofen)2(4,4-dipyridyl)
;
_journal_issue 5
_journal_name_full CrystEngComm
_journal_page_first 1485
_journal_paper_doi 10.1039/b910662f
_journal_volume 12
_journal_year 2010
_chemical_formula_sum 'C18 H18 N O2'
_chemical_formula_weight 280.33
_chemical_name_systematic
;
?
;
_space_group_IT_number 1
_symmetry_cell_setting triclinic
_symmetry_space_group_name_Hall 'P 1'
_symmetry_space_group_name_H-M 'P 1'
_atom_sites_solution_hydrogens geom
_atom_sites_solution_primary direct
_atom_sites_solution_secondary difmap
_audit_creation_method SHELXL-97
_cell_angle_alpha 93.589(13)
_cell_angle_beta 90.734(12)
_cell_angle_gamma 103.756(11)
_cell_formula_units_Z 4
_cell_length_a 5.702(3)
_cell_length_b 11.600(7)
_cell_length_c 24.523(14)
_cell_measurement_temperature 293(2)
_cell_volume 1571.8(15)
_computing_structure_refinement 'SHELXL-97 (Sheldrick, 1997)'
_computing_structure_solution 'SHELXS-97 (Sheldrick, 1990)'
_diffrn_ambient_temperature 293(2)
_diffrn_measured_fraction_theta_full 0.947
_diffrn_measured_fraction_theta_max 0.947
_diffrn_radiation_monochromator graphite
_diffrn_radiation_source 'fine-focus sealed tube'
_diffrn_radiation_type MoK\a
_diffrn_radiation_wavelength 0.71073
_diffrn_reflns_av_R_equivalents 0.2415
_diffrn_reflns_av_sigmaI/netI 0.2076
_diffrn_reflns_limit_h_max 7
_diffrn_reflns_limit_h_min -7
_diffrn_reflns_limit_k_max 15
_diffrn_reflns_limit_k_min -15
_diffrn_reflns_limit_l_max 32
_diffrn_reflns_limit_l_min -32
_diffrn_reflns_number 18678
_diffrn_reflns_theta_full 28.36
_diffrn_reflns_theta_max 28.36
_diffrn_reflns_theta_min 0.83
_exptl_absorpt_coefficient_mu 0.077
_exptl_crystal_density_diffrn 1.185
_exptl_crystal_density_method 'not measured'
_exptl_crystal_F_000 596
_refine_diff_density_max 1.451
_refine_diff_density_min -0.759
_refine_diff_density_rms 0.229
_refine_ls_abs_structure_details 'Flack H D (1983), Acta Cryst. A39, 876-881'
_refine_ls_abs_structure_Flack -10(4)
_refine_ls_extinction_method none
_refine_ls_goodness_of_fit_ref 1.536
_refine_ls_hydrogen_treatment mixed
_refine_ls_matrix_type full
_refine_ls_number_parameters 797
_refine_ls_number_reflns 14253
_refine_ls_number_restraints 3
_refine_ls_restrained_S_all 1.536
_refine_ls_R_factor_all 0.2764
_refine_ls_R_factor_gt 0.2123
_refine_ls_shift/su_max 6.084
_refine_ls_shift/su_mean 0.126
_refine_ls_structure_factor_coef Fsqd
_refine_ls_weighting_details 'calc w=1/[\s^2^(Fo^2^)+(0.2000P)^2^+0.0000P] where P=(Fo^2^+2Fc^2^)/3'
_refine_ls_weighting_scheme calc
_refine_ls_wR_factor_gt 0.4897
_refine_ls_wR_factor_ref 0.5365
_reflns_number_gt 6512
_reflns_number_total 14253
_reflns_threshold_expression >2sigma(I)
_cod_data_source_file b910662f.txt
_cod_data_source_block x506r
_cod_original_cell_volume 1571.9(16)
_cod_original_sg_symbol_H-M P1
_cod_database_code 7211598

loop_
_symmetry_equiv_pos_as_xyz
'x, y, z'

loop_
_atom_site_label
_atom_site_type_symbol
_atom_site_fract_x
_atom_site_fract_y
_atom_site_fract_z
_atom_site_U_iso_or_equiv
_atom_site_adp_type
_atom_site_occupancy
_atom_site_symmetry_multiplicity
_atom_site_calc_flag
_atom_site_refinement_flags
_atom_site_disorder_assembly
_atom_site_disorder_group
O1 O 0.2707(12) 0.8633(5) 1.1619(3) 0.0420(15) Uani 1 1 d . . .
O2 O -0.0553(12) 0.8892(7) 1.1176(3) 0.0513(18) Uani 1 1 d . . .
C1 C 0.072(2) 0.9062(8) 1.1567(4) 0.046(2) Uani 1 1 d . . .
C2 C 0.039(2) 0.9772(10) 1.2095(4) 0.048(3) Uani 1 1 d . . .
H2 H 0.20(2) 1.026(11) 1.221(5) 0.058 Uiso 1 1 calc . . .
C3 C -0.121(2) 1.0606(10) 1.1984(5) 0.067(3) Uani 1 1 d . . .
H3A H -0.2873 1.0169 1.1966 0.101 Uiso 1 1 calc R . .
H3B H -0.0799 1.0955 1.1643 0.101 Uiso 1 1 calc R . .
H3C H -0.0987 1.1223 1.2273 0.101 Uiso 1 1 calc R . .
C4 C -0.0437(17) 0.8931(9) 1.2522(3) 0.039(2) Uani 1 1 d . . .
C5 C 0.116(2) 0.8745(12) 1.2893(5) 0.063(3) Uani 1 1 d . . .
H5 H 0.2740 0.9198 1.2904 0.075 Uiso 1 1 calc R . .
C6 C 0.044(2) 0.7874(15) 1.3260(5) 0.073(4) Uani 1 1 d . . .
H6 H 0.1586 0.7769 1.3514 0.088 Uiso 1 1 calc R . .
C7 C -0.1871(19) 0.7148(9) 1.3275(4) 0.048(2) Uani 1 1 d . . .
C8 C -0.355(2) 0.7449(11) 1.2912(5) 0.060(3) Uani 1 1 d . . .
H8 H -0.5177 0.7076 1.2928 0.072 Uiso 1 1 calc R . .
C9 C -0.2801(18) 0.8288(9) 1.2536(4) 0.042(2) Uani 1 1 d . . .
H9 H -0.3925 0.8423 1.2284 0.051 Uiso 1 1 calc R . .
C10 C -0.267(3) 0.6199(12) 1.3677(4) 0.067(3) Uani 1 1 d . . .
H10A H -0.4259 0.5727 1.3557 0.080 Uiso 1 1 calc R . .
H10B H -0.1576 0.5676 1.3656 0.080 Uiso 1 1 calc R . .
C11 C -0.281(5) 0.6604(13) 1.4259(6) 0.125(9) Uani 1 1 d . . .
H11 H -0.12(4) 0.710(17) 1.437(8) 0.151 Uiso 1 1 calc . . .
C12 C -0.321(6) 0.5534(18) 1.4606(6) 0.232(17) Uani 1 1 d . . .
H12A H -0.4913 0.5220 1.4645 0.348 Uiso 1 1 calc R . .
H12B H -0.2455 0.5774 1.4961 0.348 Uiso 1 1 calc R . .
H12C H -0.2520 0.4933 1.4432 0.348 Uiso 1 1 calc R . .
C13 C -0.402(13) 0.727(5) 1.414(4) 0.53(10) Uani 0.50 1 d P . .
H13A H -0.5317 0.6856 1.3893 0.794 Uiso 0.50 1 calc PR . .
H13B H -0.3040 0.7926 1.3962 0.794 Uiso 0.50 1 calc PR . .
H13C H -0.4677 0.7566 1.4462 0.794 Uiso 0.50 1 calc PR . .
O3 O 0.2608(13) 1.3541(6) 1.1640(3) 0.0489(17) Uani 1 1 d . . .
O4 O -0.0560(13) 1.3795(6) 1.1160(3) 0.0502(17) Uani 1 1 d . . .
C14 C 0.0736(17) 1.4014(7) 1.1567(4) 0.039(2) Uani 1 1 d . . .
C15 C 0.055(2) 1.4858(8) 1.2030(4) 0.044(2) Uani 1 1 d . . .
H15 H 0.22(2) 1.533(10) 1.213(4) 0.053 Uiso 1 1 calc . . .
C16 C -0.100(2) 1.5702(9) 1.1918(5) 0.067(3) Uani 1 1 d . . .
H16A H -0.2612 1.5259 1.1823 0.100 Uiso 1 1 calc R . .
H16B H -0.0349 1.6169 1.1621 0.100 Uiso 1 1 calc R . .
H16C H -0.1018 1.6219 1.2238 0.100 Uiso 1 1 calc R . .
C17 C -0.0411(18) 1.4127(7) 1.2528(4) 0.039(2) Uani 1 1 d . . .
C18 C 0.110(2) 1.4129(10) 1.2947(5) 0.052(2) Uani 1 1 d . . .
H18 H 0.2706 1.4545 1.2934 0.063 Uiso 1 1 calc R . .
C19 C 0.031(2) 1.3530(9) 1.3390(5) 0.054(3) Uani 1 1 d . . .
H19 H 0.1412 1.3525 1.3672 0.065 Uiso 1 1 calc R . .
C20 C -0.206(3) 1.2926(10) 1.3438(6) 0.067(3) Uani 1 1 d . . .
C21 C -0.369(2) 1.2902(9) 1.2999(5) 0.057(3) Uani 1 1 d . . .
H21 H -0.5289 1.2481 1.3012 0.068 Uiso 1 1 calc R . .
C22 C -0.286(2) 1.3510(9) 1.2551(4) 0.051(3) Uani 1 1 d . . .
H22 H -0.3922 1.3517 1.2260 0.061 Uiso 1 1 calc R . .
C23 C -0.312(3) 1.2287(14) 1.3954(6) 0.082(4) Uiso 1 1 d . . .
C24 C -0.335(4) 1.087(2) 1.3785(9) 0.126(6) Uiso 1 1 d . . .
C25 C -0.096(6) 1.080(3) 1.3850(12) 0.172(10) Uiso 1 1 d . . .
C26 C -0.291(8) 1.063(4) 1.4600(17) 0.117(12) Uiso 0.50 1 d P . .
C26' C -0.484(5) 1.037(2) 1.4369(10) 0.067(6) Uiso 0.50 1 d P . .
O5 O 0.6407(16) 0.5805(7) 0.8348(3) 0.061(2) Uani 1 1 d . A .
O6 O 0.9429(17) 0.5644(7) 0.8875(4) 0.069(2) Uani 1 1 d . A .
C27 C 0.833(2) 0.5452(9) 0.8447(4) 0.051(3) Uani 1 1 d . . .
C28 C 0.853(8) 0.485(5) 0.7948(17) 0.14(3) Uani 0.35(3) 1 d P A 1
H28 H 0.69(13) 0.45(6) 0.78(3) 0.172 Uiso 0.35 1 calc P A 1
C29 C 0.996(7) 0.369(3) 0.8107(10) 0.054(10) Uani 0.35(3) 1 d P A 1
H29A H 0.8987 0.3185 0.8358 0.081 Uiso 0.35(3) 1 calc PR A 1
H29B H 1.1525 0.4027 0.8271 0.081 Uiso 0.35(3) 1 calc PR A 1
H29C H 1.0117 0.3221 0.7778 0.081 Uiso 0.35(3) 1 calc PR A 1
C28' C 0.942(5) 0.4757(14) 0.7982(7) 0.071(8) Uani 0.65(3) 1 d P A 2
H28' H 1.10(4) 0.47(2) 0.811(8) 0.085 Uiso 0.65 1 calc P A 2
C29' C 0.795(6) 0.3594(13) 0.7924(9) 0.090(9) Uani 0.65(3) 1 d P A 2
H29D H 0.8712 0.3104 0.7692 0.135 Uiso 0.65(3) 1 calc PR A 2
H29E H 0.6411 0.3610 0.7765 0.135 Uiso 0.65(3) 1 calc PR A 2
H29F H 0.7720 0.3275 0.8277 0.135 Uiso 0.65(3) 1 calc PR A 2
C30 C 0.973(3) 0.5444(14) 0.7487(5) 0.075(4) Uani 1 1 d . . .
C31 C 0.806(3) 0.5399(11) 0.7074(6) 0.070(4) Uani 1 1 d . A .
H31 H 0.6466 0.4993 0.7122 0.084 Uiso 1 1 calc R . .
C32 C 0.863(3) 0.5925(16) 0.6596(6) 0.087(5) Uani 1 1 d . . .
H32 H 0.7469 0.5872 0.6320 0.105 Uiso 1 1 calc R A .
C33 C 1.100(2) 0.6539(11) 0.6531(4) 0.060(3) Uani 1 1 d . A .
C34 C 1.253(3) 0.6680(19) 0.6940(6) 0.114(7) Uani 1 1 d . . .
H34 H 1.4024 0.7212 0.6919 0.137 Uiso 1 1 calc R A .
C35 C 1.201(3) 0.6066(16) 0.7408(6) 0.095(5) Uani 1 1 d . A .
H35 H 1.3227 0.6082 0.7666 0.113 Uiso 1 1 calc R . .
C36 C 1.166(3) 0.7086(15) 0.6010(7) 0.093(5) Uiso 1 1 d . . .
C37 C 1.125(4) 0.829(2) 0.5942(9) 0.094(7) Uiso 0.77(3) 1 d P A 1
C37' C 1.356(11) 0.753(5) 0.557(2) 0.08(2) Uiso 0.23(3) 1 d P A 2
C38 C 1.061(7) 0.876(3) 0.6251(15) 0.218(15) Uiso 1 1 d . . .
C39 C 1.145(6) 0.887(3) 0.5451(13) 0.172(11) Uiso 1 1 d . A .
O7 O 0.6300(16) 0.0721(7) 0.8358(3) 0.063(2) Uani 1 1 d . A .
O8 O 0.9386(17) 0.0573(7) 0.8857(4) 0.066(2) Uani 1 1 d . A .
C40 C 0.819(2) 0.0383(8) 0.8428(4) 0.046(2) Uani 1 1 d . . .
C41 C 0.824(5) -0.0421(18) 0.7910(11) 0.027(6) Uani 0.35(3) 1 d P A 1
H41 H 0.66(5) -0.09(3) 0.777(11) 0.032 Uiso 0.35 1 calc P A 1
C42 C 0.990(6) -0.122(2) 0.7997(14) 0.056(10) Uani 0.35(3) 1 d P A 1
H42A H 0.9028 -0.1930 0.8154 0.084 Uiso 0.35(3) 1 calc PR A 1
H42B H 1.1214 -0.0818 0.8240 0.084 Uiso 0.35(3) 1 calc PR A 1
H42C H 1.0524 -0.1432 0.7653 0.084 Uiso 0.35(3) 1 calc PR A 1
C41' C 0.949(4) -0.0135(15) 0.7981(8) 0.051(5) Uani 0.65(3) 1 d P A 2
H41' H 1.11(3) -0.018(15) 0.811(7) 0.061 Uiso 0.65 1 calc P A 2
C42' C 0.786(6) -0.1408(14) 0.7815(10) 0.096(10) Uani 0.65(3) 1 d P A 2
H42D H 0.8005 -0.1596 0.7432 0.144 Uiso 0.65(3) 1 calc PR A 2
H42E H 0.6205 -0.1422 0.7890 0.144 Uiso 0.65(3) 1 calc PR A 2
H42F H 0.8371 -0.1985 0.8022 0.144 Uiso 0.65(3) 1 calc PR A 2
C43 C 0.968(3) 0.0635(9) 0.7484(4) 0.056(3) Uani 1 1 d . . .
C44 C 0.795(3) 0.0712(12) 0.7110(5) 0.071(4) Uani 1 1 d . A .
H44 H 0.6422 0.0208 0.7125 0.086 Uiso 1 1 calc R . .
C45 C 0.840(3) 0.1535(14) 0.6701(6) 0.084(4) Uani 1 1 d . . .
H45 H 0.7191 0.1638 0.6465 0.101 Uiso 1 1 calc R A .
C46 C 1.079(3) 0.2182(16) 0.6676(6) 0.096(5) Uani 1 1 d . A .
C47 C 1.248(3) 0.2146(13) 0.7034(5) 0.075(4) Uani 1 1 d . . .
H47 H 1.3992 0.2667 0.7022 0.090 Uiso 1 1 calc R A .
C48 C 1.202(3) 0.1336(12) 0.7430(5) 0.070(4) Uani 1 1 d . A .
H48 H 1.3266 0.1254 0.7662 0.084 Uiso 1 1 calc R . .
C49 C 1.109(3) 0.3253(12) 0.6262(7) 0.100(5) Uani 1 1 d . . .
H49A H 0.9648 0.3555 0.6259 0.120 Uiso 1 1 calc R A .
H49B H 1.2452 0.3901 0.6382 0.120 Uiso 1 1 calc R . .
C50 C 1.146(3) 0.2819(17) 0.5761(6) 0.096(5) Uani 1 1 d . A .
H50 H 1.00(3) 0.218(15) 0.565(6) 0.116 Uiso 1 1 calc . . .
C51 C 1.145(4) 0.3931(16) 0.5402(9) 0.119(7) Uani 1 1 d . . .
H51A H 1.2759 0.4029 0.5154 0.178 Uiso 1 1 calc R A .
H51B H 1.1637 0.4639 0.5639 0.178 Uiso 1 1 calc R . .
H51C H 0.9947 0.3788 0.5199 0.178 Uiso 1 1 calc R . .
C52 C 1.359(4) 0.243(2) 0.5610(6) 0.138(9) Uani 1 1 d . . .
H52A H 1.4033 0.1976 0.5893 0.208 Uiso 1 1 calc R A .
H52B H 1.4897 0.3106 0.5562 0.208 Uiso 1 1 calc R . .
H52C H 1.3275 0.1938 0.5274 0.208 Uiso 1 1 calc R . .
N1 N 0.3212(15) 0.7013(8) 1.0867(3) 0.047(2) Uani 1 1 d . . .
N2 N 0.5455(15) 0.2352(6) 0.9101(3) 0.0429(18) Uani 1 1 d . . .
C53 C 0.496(2) 0.6462(9) 1.0975(4) 0.052(3) Uani 1 1 d . . .
H53 H 0.5924 0.6725 1.1288 0.063 Uiso 1 1 calc R . .
C54 C 0.5430(18) 0.5516(9) 1.0648(4) 0.043(2) Uani 1 1 d . . .
H54 H 0.6654 0.5156 1.0744 0.051 Uiso 1 1 calc R . .
C55 C 0.4037(16) 0.5130(8) 1.0178(3) 0.0354(19) Uani 1 1 d . . .
C56 C 0.2198(17) 0.5701(8) 1.0076(4) 0.042(2) Uani 1 1 d . . .
H56 H 0.1199 0.5472 0.9766 0.050 Uiso 1 1 calc R . .
C57 C 0.1863(19) 0.6594(9) 1.0431(4) 0.047(2) Uani 1 1 d . . .
H57 H 0.0579 0.6932 1.0357 0.056 Uiso 1 1 calc R . .
C58 C 0.3750(19) 0.2890(9) 0.8988(4) 0.046(2) Uani 1 1 d . A .
H58 H 0.2816 0.2643 0.8670 0.055 Uiso 1 1 calc R . .
C59 C 0.3282(19) 0.3795(9) 0.9317(4) 0.047(2) Uani 1 1 d . . .
H59 H 0.2089 0.4166 0.9210 0.056 Uiso 1 1 calc R A .
C60 C 0.4537(15) 0.4171(7) 0.9803(4) 0.0332(19) Uani 1 1 d . A .
C61 C 0.6334(19) 0.3578(9) 0.9925(4) 0.048(2) Uani 1 1 d . . .
H61 H 0.7258 0.3786 1.0247 0.058 Uiso 1 1 calc R A .
C62 C 0.6732(17) 0.2664(7) 0.9556(4) 0.037(2) Uani 1 1 d . A .
H62 H 0.7929 0.2275 0.9639 0.045 Uiso 1 1 calc R . .
N3 N 0.3168(14) 1.1911(6) 1.0893(3) 0.0413(18) Uani 1 1 d . . .
N4 N 0.5516(16) 0.7392(7) 0.9068(3) 0.0440(19) Uani 1 1 d . . .
C63 C 0.4874(18) 1.1387(7) 1.1007(4) 0.040(2) Uani 1 1 d . . .
H63 H 0.5761 1.1617 1.1333 0.048 Uiso 1 1 calc R . .
C64 C 0.5437(18) 1.0485(8) 1.0657(4) 0.042(2) Uani 1 1 d . . .
H64 H 0.6689 1.0140 1.0750 0.050 Uiso 1 1 calc R . .
C65 C 0.4116(15) 1.0117(6) 1.0176(3) 0.0291(18) Uani 1 1 d . . .
C66 C 0.2258(18) 1.0685(8) 1.0076(4) 0.041(2) Uani 1 1 d . . .
H66 H 0.1311 1.0471 0.9758 0.049 Uiso 1 1 calc R . .
C67 C 0.1800(16) 1.1565(8) 1.0445(4) 0.0359(19) Uani 1 1 d . . .
H67 H 0.0524 1.1912 1.0375 0.043 Uiso 1 1 calc R . .
C68 C 0.6751(19) 0.7718(8) 0.9539(4) 0.045(2) Uani 1 1 d . A .
H68 H 0.7943 0.7327 0.9622 0.054 Uiso 1 1 calc R . .
C69 C 0.6394(17) 0.8583(8) 0.9905(4) 0.037(2) Uani 1 1 d . . .
H69 H 0.7326 0.8779 1.0227 0.045 Uiso 1 1 calc R A .
C70 C 0.4626(18) 0.9157(8) 0.9790(4) 0.042(2) Uani 1 1 d . A .
C71 C 0.3335(17) 0.8854(7) 0.9309(3) 0.037(2) Uani 1 1 d . . .
H71 H 0.2160 0.9245 0.9212 0.044 Uiso 1 1 calc R A .
C72 C 0.3808(18) 0.7973(9) 0.8979(4) 0.048(2) Uani 1 1 d . A .
H72 H 0.2863 0.7750 0.8661 0.058 Uiso 1 1 calc R . .

loop_
_atom_site_aniso_label
_atom_site_aniso_U_11
_atom_site_aniso_U_22
_atom_site_aniso_U_33
_atom_site_aniso_U_23
_atom_site_aniso_U_13
_atom_site_aniso_U_12
O1 0.051(4) 0.037(3) 0.043(4) 0.004(3) 0.004(3) 0.021(3)
O2 0.037(4) 0.069(5) 0.048(4) -0.003(3) -0.006(3) 0.015(3)
C1 0.062(7) 0.028(4) 0.050(6) 0.000(4) 0.001(5) 0.013(4)
C2 0.064(7) 0.057(6) 0.027(5) 0.007(4) 0.007(5) 0.020(6)
C3 0.083(9) 0.046(6) 0.079(8) 0.019(5) 0.026(7) 0.023(6)
C4 0.041(5) 0.056(5) 0.030(4) -0.001(4) 0.009(4) 0.031(4)
C5 0.048(6) 0.079(8) 0.067(7) 0.025(6) 0.004(5) 0.020(6)
C6 0.052(7) 0.126(12) 0.052(7) 0.038(7) 0.002(6) 0.035(8)
C7 0.056(6) 0.042(5) 0.055(6) -0.012(4) 0.004(5) 0.035(5)
C8 0.045(6) 0.076(7) 0.058(7) 0.022(6) 0.000(5) 0.007(5)
C9 0.046(5) 0.049(5) 0.039(5) 0.003(4) -0.007(4) 0.025(4)
C10 0.095(9) 0.079(8) 0.033(5) 0.021(5) 0.011(5) 0.029(7)
C11 0.24(2) 0.056(8) 0.048(7) 0.024(6) 0.035(10) -0.038(11)
C12 0.49(5) 0.113(14) 0.058(9) 0.060(10) 0.099(17) -0.02(2)
C13 0.52(11) 0.23(5) 0.88(18) -0.40(9) -0.66(14) 0.32(7)
O3 0.061(5) 0.038(3) 0.054(4) -0.001(3) -0.001(3) 0.024(3)
O4 0.044(4) 0.055(4) 0.052(4) -0.004(3) -0.008(3) 0.015(3)
C14 0.041(5) 0.025(4) 0.053(6) 0.011(4) 0.016(4) 0.007(4)
C15 0.061(6) 0.036(5) 0.034(5) 0.015(4) 0.018(4) 0.005(4)
C16 0.093(9) 0.028(5) 0.088(8) 0.014(5) 0.004(7) 0.029(5)
C17 0.060(6) 0.023(4) 0.034(4) 0.012(3) 0.015(4) 0.007(4)
C18 0.047(6) 0.051(6) 0.060(6) 0.010(5) 0.009(5) 0.014(5)
C19 0.058(7) 0.050(6) 0.061(7) 0.021(5) -0.005(5) 0.025(5)
C20 0.075(9) 0.045(6) 0.073(8) 0.019(5) 0.005(7) -0.004(6)
C21 0.046(6) 0.041(5) 0.091(8) 0.017(5) 0.000(6) 0.020(5)
C22 0.059(7) 0.052(6) 0.051(6) 0.012(4) 0.003(5) 0.028(5)
O5 0.099(6) 0.060(5) 0.029(3) -0.004(3) -0.005(4) 0.032(5)
O6 0.091(6) 0.062(5) 0.067(5) 0.001(4) -0.002(5) 0.043(5)
C27 0.087(8) 0.040(5) 0.037(5) 0.002(4) 0.006(5) 0.035(5)
C28 0.15(4) 0.23(6) 0.14(3) 0.02(3) 0.04(3) 0.23(5)
C29 0.10(3) 0.064(19) 0.015(11) 0.030(11) 0.051(14) 0.037(18)
C28' 0.13(2) 0.053(9) 0.072(10) 0.026(7) 0.069(12) 0.102(13)
C29' 0.16(3) 0.019(7) 0.099(15) -0.002(8) 0.064(16) 0.030(11)
C30 0.092(10) 0.098(10) 0.047(7) -0.002(6) 0.016(7) 0.051(9)
C31 0.078(9) 0.059(7) 0.078(9) 0.014(6) 0.020(7) 0.021(7)
C32 0.066(9) 0.120(13) 0.072(9) 0.003(9) -0.005(7) 0.016(9)
C33 0.081(8) 0.069(7) 0.034(5) -0.007(5) 0.013(5) 0.028(7)
C34 0.072(11) 0.19(2) 0.073(10) 0.050(11) 0.013(8) 0.007(11)
C35 0.106(13) 0.115(13) 0.069(9) -0.005(9) -0.024(9) 0.043(11)
O7 0.083(6) 0.061(5) 0.046(4) -0.005(3) -0.016(4) 0.023(4)
O8 0.086(6) 0.048(4) 0.072(5) 0.014(4) 0.004(5) 0.028(4)
C40 0.069(7) 0.034(5) 0.039(5) 0.016(4) 0.015(5) 0.019(5)
C41 0.008(12) 0.008(9) 0.057(15) 0.000(8) -0.022(10) -0.010(8)
C42 0.057(19) 0.016(11) 0.10(2) -0.045(13) -0.036(16) 0.033(12)
C41' 0.041(11) 0.037(8) 0.077(11) 0.030(8) 0.002(9) 0.008(8)
C42' 0.15(3) 0.027(8) 0.101(16) -0.014(9) 0.022(17) -0.001(11)
C43 0.096(9) 0.033(5) 0.045(6) 0.013(4) 0.007(6) 0.024(5)
C44 0.067(8) 0.076(9) 0.064(8) 0.000(6) 0.010(6) 0.004(7)
C45 0.096(11) 0.094(10) 0.073(9) 0.039(8) 0.008(8) 0.037(9)
C46 0.088(11) 0.117(12) 0.077(9) 0.057(9) 0.016(8) -0.003(9)
C47 0.079(9) 0.081(9) 0.066(8) 0.008(7) -0.003(7) 0.021(7)
C48 0.091(10) 0.078(9) 0.048(6) 0.007(6) 0.003(6) 0.033(8)
C49 0.103(12) 0.053(7) 0.147(14) -0.019(8) 0.029(10) 0.030(8)
C50 0.095(12) 0.108(12) 0.075(9) -0.043(9) -0.008(8) 0.015(10)
C51 0.105(13) 0.080(11) 0.172(18) 0.046(12) -0.006(12) 0.014(10)
C52 0.22(2) 0.172(19) 0.073(9) 0.036(10) 0.055(11) 0.131(19)
N1 0.049(5) 0.060(5) 0.036(4) 0.006(4) 0.016(4) 0.018(4)
N2 0.053(5) 0.030(4) 0.045(5) 0.001(3) 0.002(4) 0.009(3)
C53 0.061(7) 0.042(5) 0.054(6) -0.018(4) -0.006(5) 0.016(5)
C54 0.046(6) 0.048(5) 0.033(5) -0.004(4) 0.003(4) 0.012(4)
C55 0.033(5) 0.041(4) 0.032(4) 0.001(3) 0.008(4) 0.008(4)
C56 0.039(5) 0.030(4) 0.054(6) 0.009(4) -0.013(4) 0.004(4)
C57 0.043(6) 0.048(5) 0.051(6) 0.014(4) 0.000(4) 0.012(4)
C58 0.055(6) 0.059(6) 0.024(4) 0.005(4) 0.003(4) 0.015(5)
C59 0.045(6) 0.043(5) 0.054(6) 0.017(4) 0.001(5) 0.010(4)
C60 0.031(5) 0.020(3) 0.044(5) 0.010(3) 0.008(4) -0.005(3)
C61 0.049(6) 0.056(6) 0.034(5) 0.006(4) 0.015(4) 0.002(5)
C62 0.041(5) 0.030(4) 0.042(5) 0.010(3) 0.016(4) 0.006(4)
N3 0.039(4) 0.035(4) 0.052(5) 0.016(3) 0.014(4) 0.007(3)
N4 0.062(5) 0.039(4) 0.037(4) -0.003(3) 0.003(4) 0.026(4)
C63 0.052(6) 0.032(4) 0.036(5) 0.006(3) 0.014(4) 0.009(4)
C64 0.042(5) 0.040(5) 0.049(5) 0.005(4) 0.003(4) 0.019(4)
C65 0.042(5) 0.014(3) 0.035(4) 0.010(3) 0.011(4) 0.010(3)
C66 0.044(5) 0.033(4) 0.048(5) 0.005(4) 0.001(4) 0.013(4)
C67 0.031(5) 0.037(4) 0.043(5) 0.012(4) 0.009(4) 0.014(4)
C68 0.048(6) 0.033(4) 0.059(6) 0.001(4) 0.002(5) 0.017(4)
C69 0.043(5) 0.038(4) 0.035(4) 0.007(3) 0.012(4) 0.014(4)
C70 0.048(6) 0.032(4) 0.044(5) -0.005(4) 0.004(4) 0.009(4)
C71 0.053(6) 0.031(4) 0.032(4) 0.001(3) 0.001(4) 0.022(4)
C72 0.044(6) 0.054(6) 0.046(5) 0.003(4) -0.011(4) 0.012(5)

loop_
_atom_type_symbol
_atom_type_description
_atom_type_scat_dispersion_real
_atom_type_scat_dispersion_imag
_atom_type_scat_source
C C 0.0033 0.0016 'International Tables Vol C Tables 4.2.6.8 and 6.1.1.4'
H H 0.0000 0.0000 'International Tables Vol C Tables 4.2.6.8 and 6.1.1.4'
N N 0.0061 0.0033 'International Tables Vol C Tables 4.2.6.8 and 6.1.1.4'
O O 0.0106 0.0060 'International Tables Vol C Tables 4.2.6.8 and 6.1.1.4'

loop_
_geom_angle_atom_site_label_1
_geom_angle_atom_site_label_2
_geom_angle_atom_site_label_3
_geom_angle
C1 O2 N1 78.7(6)
O2 C1 O1 124.2(9)
O2 C1 C2 126.3(10)
O1 C1 C2 109.4(9)
C4 C2 C3 115.7(10)
C4 C2 C1 108.7(9)
C3 C2 C1 109.9(9)
C5 C4 C9 118.5(9)
C5 C4 C2 119.8(10)
C9 C4 C2 121.6(9)
C4 C5 C6 119.9(12)
C5 C6 C7 124.4(10)
C6 C7 C8 113.7(10)
C6 C7 C10 124.7(10)
C8 C7 C10 121.2(11)
C9 C8 C7 121.1(11)
C8 C9 C4 121.8(9)
C11 C10 C7 117.4(11)
C13 C11 C10 91(4)
C13 C11 C12 134(6)
C10 C11 C12 109.2(14)
C14 O4 N3 79.7(6)
O4 C14 O3 123.1(9)
O4 C14 C15 126.1(9)
O3 C14 C15 110.8(9)
C14 C15 C16 114.8(9)
C14 C15 C17 108.2(7)
C16 C15 C17 110.3(9)
C18 C17 C22 119.9(8)
C18 C17 C15 118.8(10)
C22 C17 C15 121.3(9)
C17 C18 C19 120.3(11)
C18 C19 C20 122.4(11)
C19 C20 C21 118.3(11)
C19 C20 C23 125.0(12)
C21 C20 C23 116.8(12)
C22 C21 C20 118.7(11)
C21 C22 C17 120.4(10)
C20 C23 C24 104.1(13)
C25 C24 C23 101(2)
C25 C24 C26' 107.1(19)
C23 C24 C26' 95.1(15)
C26 C26' C24 87(3)
C27 O6 N4 79.2(6)
O6 C27 O5 124.2(10)
O6 C27 C28 135.9(16)
O5 C27 C28 99.9(15)
O6 C27 C28' 116.0(14)
O5 C27 C28' 119.8(13)
C28 C27 C28' 20.1(16)
C27 C28 C30 123(4)
C27 C28 C29 105(2)
C30 C28 C29 108.7(17)
C29' C28' C30 117(2)
C29' C28' C27 107.0(16)
C30 C28' C27 109.4(9)
C35 C30 C31 116.9(13)
C35 C30 C28 134(2)
C31 C30 C28 109(2)
C35 C30 C28' 115.1(17)
C31 C30 C28' 127.4(18)
C28 C30 C28' 21.5(12)
C32 C31 C30 122.6(14)
C31 C32 C33 118.3(13)
C34 C33 C32 119.1(12)
C34 C33 C36 121.8(15)
C32 C33 C36 118.9(13)
C33 C34 C35 122.2(16)
C30 C35 C34 119.9(15)
C33 C36 C37 117.9(16)
C33 C36 C37' 151(3)
C37 C36 C37' 80(3)
C38 C37 C39 112(3)
C38 C37 C36 122(3)
C39 C37 C36 125(2)
C37 C38 C39 40(2)
C37 C39 C38 27.9(15)
C40 O8 N2 79.1(6)
O8 C40 O7 123.7(10)
O8 C40 C41' 111.1(13)
O7 C40 C41' 124.5(12)
O8 C40 C41 132.9(13)
O7 C40 C41 102.7(13)
C41' C40 C41 27.5(9)
C42 C41 C40 110.3(19)
C42 C41 C43 107(2)
C40 C41 C43 99.5(12)
C40 C41' C43 109.3(11)
C40 C41' C42' 105.8(17)
C43 C41' C42' 109.1(18)
C44 C43 C48 118.1(10)
C44 C43 C41' 129.7(15)
C48 C43 C41' 112.2(13)
C44 C43 C41 104.9(13)
C48 C43 C41 136.9(13)
C41' C43 C41 24.8(8)
C43 C44 C45 122.1(13)
C46 C45 C44 115.4(13)
C47 C46 C45 123.7(12)
C47 C46 C49 121.8(15)
C45 C46 C49 112.4(14)
C46 C47 C48 120.0(15)
C47 C48 C43 120.0(13)
C50 C49 C46 108.3(14)
C49 C50 C52 124.1(17)
C49 C50 C51 101.8(17)
C52 C50 C51 105.6(16)
C57 N1 C53 115.7(9)
C57 N1 O2 89.0(6)
C53 N1 O2 154.6(6)
C62 N2 C58 119.2(8)
C62 N2 O8 83.4(5)
C58 N2 O8 157.0(6)
N1 C53 C54 124.2(10)
C55 C54 C53 118.5(9)
C54 C55 C56 116.5(8)
C54 C55 C60 120.7(7)
C56 C55 C60 122.9(7)
C57 C56 C55 120.1(9)
N1 C57 C56 124.9(9)
N2 C58 C59 123.0(9)
C58 C59 C60 121.3(9)
C59 C60 C61 115.4(9)
C59 C60 C55 122.9(7)
C61 C60 C55 121.7(7)
C60 C61 C62 119.6(9)
N2 C62 C61 121.5(9)
C63 N3 C67 120.0(8)
C63 N3 O4 154.9(7)
C67 N3 O4 84.8(5)
C68 N4 C72 114.6(8)
C68 N4 O6 83.3(5)
C72 N4 O6 161.8(6)
N3 C63 C64 122.8(9)
C65 C64 C63 119.5(8)
C64 C65 C66 115.7(8)
C64 C65 C70 121.8(6)
C66 C65 C70 122.5(7)
C67 C66 C65 121.4(9)
N3 C67 C66 120.5(8)
N4 C68 C69 124.6(9)
C68 C69 C70 118.3(9)
C71 C70 C69 118.8(8)
C71 C70 C65 119.8(7)
C69 C70 C65 121.4(7)
C72 C71 C70 118.1(8)
N4 C72 C71 125.6(9)

loop_
_geom_bond_atom_site_label_1
_geom_bond_atom_site_label_2
_geom_bond_distance
O1 C1 1.350(12)
O2 C1 1.173(12)
O2 N1 3.463(11)
C1 C2 1.528(14)
C2 C4 1.480(13)
C2 C3 1.514(15)
C4 C5 1.341(14)
C4 C9 1.379(14)
C5 C6 1.387(17)
C6 C7 1.387(18)
C7 C8 1.415(14)
C7 C10 1.518(15)
C8 C9 1.380(15)
C10 C11 1.483(19)
C11 C13 1.20(3)
C11 C12 1.523(19)
O3 C14 1.326(11)
O4 C14 1.210(12)
O4 N3 3.434(10)
C14 C15 1.475(13)
C15 C16 1.501(14)
C15 C17 1.561(11)
C17 C18 1.331(14)
C17 C22 1.415(15)
C18 C19 1.350(15)
C19 C20 1.378(17)
C20 C21 1.408(17)
C20 C23 1.562(19)
C21 C22 1.369(16)
C23 C24 1.64(3)
C24 C25 1.40(3)
C24 C26' 1.73(3)
C26 C26' 1.19(4)
O5 C27 1.281(14)
O6 C27 1.198(13)
O6 N4 3.372(11)
C27 C28 1.39(4)
C27 C28' 1.576(15)
C28 C30 1.45(5)
C28 C29 1.79(5)
C28' C29' 1.41(3)
C28' C30 1.48(2)
C30 C35 1.35(2)
C30 C31 1.374(19)
C31 C32 1.363(19)
C32 C33 1.38(2)
C33 C34 1.299(18)
C33 C36 1.48(2)
C34 C35 1.39(2)
C36 C37 1.49(3)
C36 C37' 1.56(7)
C37 C38 1.02(4)
C37 C39 1.41(3)
C38 C39 2.03(5)
O7 C40 1.243(13)
O8 C40 1.227(13)
O8 N2 3.423(12)
C40 C41' 1.51(2)
C40 C41 1.53(3)
C41 C42 1.50(3)
C41 C43 1.72(3)
C41' C43 1.545(17)
C41' C42' 1.57(3)
C43 C44 1.358(17)
C43 C48 1.402(19)
C44 C45 1.411(18)
C45 C46 1.40(2)
C46 C47 1.305(19)
C46 C49 1.63(2)
C47 C48 1.377(17)
C49 C50 1.33(2)
C50 C52 1.44(2)
C50 C51 1.61(2)
N1 C57 1.307(13)
N1 C53 1.338(13)
N2 C62 1.308(12)
N2 C58 1.309(12)
C53 C54 1.398(13)
C54 C55 1.379(12)
C55 C56 1.395(12)
C55 C60 1.481(9)
C56 C57 1.360(15)
C58 C59 1.362(14)
C59 C60 1.373(13)
C60 C61 1.402(14)
C61 C62 1.413(14)
N3 C63 1.299(12)
N3 C67 1.325(12)
N4 C68 1.329(13)
N4 C72 1.333(12)
C63 C64 1.410(13)
C64 C65 1.381(12)
C65 C66 1.400(11)
C65 C70 1.500(9)
C66 C67 1.394(13)
C68 C69 1.358(13)
C69 C70 1.370(13)
C70 C71 1.364(12)
C71 C72 1.343(13)
